data_7207879
loop_
_publ_author_name
'Wang, Yong-Tao'
'Tang, Gui-Mei'
'Wan, Wen-Zhu'
'Wu, Yue'
'Tian, Ting-Cui'
'Wang, Jin-Hua'
'He, Chao'
'Long, Xi-Fa'
'Wang, Jun-Jie'
'Ng, Seik Weng'

_publ_section_title
;
 New homochiral ferroelectric supramolecular networks of complexes
 constructed by chiral S-naproxen ligand
;
_journal_issue 10
_journal_name_full CrystEngComm
_journal_page_first 3802
_journal_paper_doi 10.1039/c2ce25138h
_journal_volume 14
_journal_year 2012
_chemical_absolute_configuration rm
_chemical_formula_moiety 'C28 H30 Cd O8, H2 O'
_chemical_formula_sum 'C28 H32 Cd O9'
_chemical_formula_weight 624.95
_chemical_name_systematic
;
?
;
_space_group_IT_number 5
_symmetry_cell_setting monoclinic
_symmetry_space_group_name_Hall 'C 2y'
_symmetry_space_group_name_H-M 'C 1 2 1'
_atom_sites_solution_hydrogens geom
_atom_sites_solution_primary direct
_atom_sites_solution_secondary difmap
_audit_creation_method SHELXL-97
_cell_angle_alpha 90.00
_cell_angle_beta 92.364(5)
_cell_angle_gamma 90.00
_cell_formula_units_Z 2
_cell_length_a 28.998(12)
_cell_length_b 5.760(2)
_cell_length_c 8.162(3)
_cell_measurement_reflns_used 1978
_cell_measurement_temperature 295(2)
_cell_measurement_theta_max 22.31
_cell_measurement_theta_min 2.50
_cell_volume 1362.1(9)
_computing_structure_refinement 'SHELXL-97 (Sheldrick, 1997)'
_computing_structure_solution 'SHELXS-97 (Sheldrick, 1990)'
_diffrn_ambient_temperature 295(2)
_diffrn_measured_fraction_theta_full 0.993
_diffrn_measured_fraction_theta_max 0.993
_diffrn_radiation_monochromator graphite
_diffrn_radiation_source 'fine-focus sealed tube'
_diffrn_radiation_type MoK\a
_diffrn_radiation_wavelength 0.71073
_diffrn_reflns_av_R_equivalents 0.0368
_diffrn_reflns_av_sigmaI/netI 0.0680
_diffrn_reflns_limit_h_max 37
_diffrn_reflns_limit_h_min -33
_diffrn_reflns_limit_k_max 7
_diffrn_reflns_limit_k_min -7
_diffrn_reflns_limit_l_max 10
_diffrn_reflns_limit_l_min -10
_diffrn_reflns_number 5939
_diffrn_reflns_theta_full 27.73
_diffrn_reflns_theta_max 27.73
_diffrn_reflns_theta_min 2.50
_exptl_absorpt_coefficient_mu 0.854
_exptl_absorpt_correction_T_max 0.843
_exptl_absorpt_correction_T_min 0.815
_exptl_absorpt_correction_type multi-scan
_exptl_absorpt_process_details SADABS(Sheldrick,1996)
_exptl_crystal_colour colourless
_exptl_crystal_density_diffrn 1.524
_exptl_crystal_density_method 'not measured'
_exptl_crystal_description bar
_exptl_crystal_F_000 640
_exptl_crystal_size_max 0.40
_exptl_crystal_size_mid 0.20
_exptl_crystal_size_min 0.20
_refine_diff_density_max 0.959
_refine_diff_density_min -0.694
_refine_diff_density_rms 0.089
_refine_ls_abs_structure_details 'Flack H D (1983), Acta Cryst. A39, 876-881'
_refine_ls_abs_structure_Flack 0.02(4)
_refine_ls_extinction_method none
_refine_ls_goodness_of_fit_ref 1.006
_refine_ls_hydrogen_treatment constr
_refine_ls_matrix_type full
_refine_ls_number_parameters 173
_refine_ls_number_reflns 3076
_refine_ls_number_restraints 1
_refine_ls_restrained_S_all 1.006
_refine_ls_R_factor_all 0.0518
_refine_ls_R_factor_gt 0.0436
_refine_ls_shift/su_max 0.000
_refine_ls_shift/su_mean 0.000
_refine_ls_structure_factor_coef Fsqd
_refine_ls_weighting_details 'calc w=1/[\s^2^(Fo^2^)+(0.0547P)^2^+0.0000P] where P=(Fo^2^+2Fc^2^)/3'
_refine_ls_weighting_scheme calc
_refine_ls_wR_factor_gt 0.0984
_refine_ls_wR_factor_ref 0.1064
_reflns_number_gt 2761
_reflns_number_total 3076
_reflns_threshold_expression >2sigma(I)
_cod_data_source_file c2ce25138h.txt
_cod_data_source_block compound_4
_cod_depositor_comments
;
The following automatic conversions were performed:

'_symmetry_cell_setting' value 'Monoclinic' changed to 'monoclinic'
according to /home/saulius/struct/CIF-dictionaries/cif_core.dic
dictionary named 'cif_core.dic' version 2.4.1 from
2010-06-29.

'_exptl_absorpt_correction_type' value 'Multi-scan'
changed to 'multi-scan' according to
/home/saulius/struct/CIF-dictionaries/cif_core.dic dictionary named
'cif_core.dic' version 2.4.1 from 2010-06-29.

Automatic conversion script
Id: cif_fix_values 1715 2011-07-08 13:25:40Z adriana 
;
_cod_original_sg_symbol_H-M C2
_cod_database_code 7207879

loop_
_symmetry_equiv_pos_as_xyz
'x, y, z'
'-x, y, -z'
'x+1/2, y+1/2, z'
'-x+1/2, y+1/2, -z'

loop_
_atom_site_label
_atom_site_type_symbol
_atom_site_fract_x
_atom_site_fract_y
_atom_site_fract_z
_atom_site_U_iso_or_equiv
_atom_site_adp_type
_atom_site_occupancy
_atom_site_symmetry_multiplicity
_atom_site_calc_flag
_atom_site_refinement_flags
Cd1 Cd 0.5000 -0.44841(2) 0.0000 0.03755(15) Uani 1 2 d S
O1 O 0.54624(14) -0.1271(7) 0.0902(5) 0.0558(10) Uani 1 1 d .
O1W O 0.45114(17) -0.6938(10) 0.1256(6) 0.0766(14) Uani 1 1 d .
H1WA H 0.4601 -0.7397 0.2206 0.092 Uiso 1 1 d R
H1WB H 0.4461 -0.8030 0.0570 0.092 Uiso 1 1 d R
O2W O 0.5000 -0.6736(12) 0.5000 0.0734(19) Uani 1 2 d S
H2WA H 0.4794 -0.5969 0.5477 0.088 Uiso 1 1 d R
O2 O 0.54119(14) -0.4149(12) 0.2625(5) 0.0620(15) Uani 1 1 d .
O3 O 0.84559(9) 0.0467(17) 0.1910(4) 0.0491(8) Uani 1 1 d .
C1 C 0.76433(18) 0.1497(9) 0.1753(6) 0.0405(11) Uani 1 1 d .
H1A H 0.7698 0.2816 0.1134 0.049 Uiso 1 1 calc R
C2 C 0.79992(16) 0.0064(10) 0.2245(6) 0.0381(16) Uani 1 1 d .
C3 C 0.79151(17) -0.1978(9) 0.3142(6) 0.0406(11) Uani 1 1 d .
H3A H 0.8161 -0.2934 0.3467 0.049 Uiso 1 1 calc R
C4 C 0.74780(17) -0.2565(8) 0.3536(6) 0.0379(11) Uani 1 1 d .
H4A H 0.7427 -0.3933 0.4106 0.045 Uiso 1 1 calc R
C5 C 0.71012(16) -0.1109(8) 0.3086(6) 0.0345(10) Uani 1 1 d .
C6 C 0.66385(16) -0.1605(9) 0.3532(6) 0.0370(11) Uani 1 1 d .
H6A H 0.6581 -0.2961 0.4107 0.044 Uiso 1 1 calc R
C7 C 0.62829(16) -0.0156(8) 0.3140(6) 0.0341(11) Uani 1 1 d .
C8 C 0.63732(18) 0.1901(9) 0.2258(8) 0.0443(13) Uani 1 1 d .
H8A H 0.6132 0.2916 0.1990 0.053 Uiso 1 1 calc R
C9 C 0.68134(18) 0.2421(9) 0.1789(7) 0.0466(13) Uani 1 1 d .
H9A H 0.6865 0.3764 0.1193 0.056 Uiso 1 1 calc R
C10 C 0.71827(16) 0.0932(10) 0.2208(6) 0.0375(15) Uani 1 1 d .
C11 C 0.57847(18) -0.0629(10) 0.3606(6) 0.0428(12) Uani 1 1 d .
H11A H 0.5627 0.0877 0.3584 0.051 Uiso 1 1 calc R
C12 C 0.5752(2) -0.1556(15) 0.5334(7) 0.0633(18) Uani 1 1 d .
H12A H 0.5433 -0.1801 0.5565 0.095 Uiso 1 1 calc R
H12B H 0.5885 -0.0453 0.6099 0.095 Uiso 1 1 calc R
H12C H 0.5916 -0.2999 0.5433 0.095 Uiso 1 1 calc R
C13 C 0.55415(15) -0.2107(9) 0.2301(6) 0.0364(10) Uani 1 1 d .
C14 C 0.8550(2) 0.2521(12) 0.1028(8) 0.0562(15) Uani 1 1 d .
H14A H 0.8875 0.2615 0.0853 0.084 Uiso 1 1 calc R
H14B H 0.8456 0.3847 0.1644 0.084 Uiso 1 1 calc R
H14C H 0.8383 0.2491 -0.0012 0.084 Uiso 1 1 calc R

loop_
_atom_site_aniso_label
_atom_site_aniso_U_11
_atom_site_aniso_U_22
_atom_site_aniso_U_33
_atom_site_aniso_U_23
_atom_site_aniso_U_13
_atom_site_aniso_U_12
Cd1 0.0408(3) 0.0371(2) 0.0343(2) 0.000 -0.00343(16) 0.000
O1 0.064(3) 0.056(2) 0.046(2) 0.0058(19) -0.0185(19) -0.009(2)
O1W 0.093(3) 0.072(3) 0.064(3) 0.005(3) 0.000(3) -0.013(3)
O2W 0.091(5) 0.052(4) 0.080(5) 0.000 0.039(4) 0.000
O2 0.083(3) 0.057(4) 0.0464(19) 0.001(2) -0.0019(17) -0.032(3)
O3 0.0329(15) 0.0604(19) 0.0542(19) 0.016(4) 0.0042(13) -0.001(4)
C1 0.047(3) 0.035(2) 0.039(3) 0.004(2) -0.004(2) -0.002(2)
C2 0.039(2) 0.043(5) 0.033(2) -0.005(2) -0.0013(17) 0.002(2)
C3 0.034(3) 0.040(3) 0.048(3) -0.001(2) -0.004(2) 0.008(2)
C4 0.041(3) 0.030(2) 0.042(3) 0.002(2) -0.004(2) 0.006(2)
C5 0.038(3) 0.031(2) 0.034(3) 0.002(2) -0.004(2) -0.0016(19)
C6 0.033(3) 0.033(2) 0.044(3) -0.003(2) -0.003(2) -0.0021(19)
C7 0.031(2) 0.035(3) 0.036(3) -0.0122(18) -0.0040(19) 0.0015(16)
C8 0.035(3) 0.036(3) 0.061(4) 0.000(3) -0.010(3) 0.005(2)
C9 0.050(3) 0.035(3) 0.054(3) 0.009(2) -0.010(3) 0.001(2)
C10 0.036(2) 0.040(5) 0.036(2) -0.002(2) -0.0051(18) -0.004(2)
C11 0.042(3) 0.047(3) 0.040(3) -0.008(2) 0.000(2) -0.002(2)
C12 0.040(3) 0.106(6) 0.044(3) -0.012(3) 0.003(3) -0.013(3)
C13 0.019(2) 0.047(3) 0.044(3) -0.001(2) 0.0000(19) 0.0059(19)
C14 0.048(3) 0.065(4) 0.056(4) -0.004(3) 0.007(3) -0.013(3)

loop_
_atom_type_symbol
_atom_type_description
_atom_type_scat_dispersion_real
_atom_type_scat_dispersion_imag
_atom_type_scat_source
C C 0.0033 0.0016 'International Tables Vol C Tables 4.2.6.8 and 6.1.1.4'
H H 0.0000 0.0000 'International Tables Vol C Tables 4.2.6.8 and 6.1.1.4'
O O 0.0106 0.0060 'International Tables Vol C Tables 4.2.6.8 and 6.1.1.4'
Cd Cd -0.8075 1.2024 'International Tables Vol C Tables 4.2.6.8 and 6.1.1.4'

loop_
_geom_angle_atom_site_label_1
_geom_angle_atom_site_label_2
_geom_angle_atom_site_label_3
_geom_angle
_geom_angle_site_symmetry_1
_geom_angle_site_symmetry_3
O1W Cd1 O1W 103.2(3) 2_655 .
O1W Cd1 O1 105.59(18) 2_655 .
O1W Cd1 O1 134.11(17) . .
O1W Cd1 O1 134.11(17) 2_655 2_655
O1W Cd1 O1 105.59(18) . 2_655
O1 Cd1 O1 78.1(2) . 2_655
O1W Cd1 O2 98.90(19) 2_655 .
O1W Cd1 O2 86.82(18) . .
O1 Cd1 O2 54.08(17) . .
O1 Cd1 O2 117.57(18) 2_655 .
O1W Cd1 O2 86.82(18) 2_655 2_655
O1W Cd1 O2 98.90(19) . 2_655
O1 Cd1 O2 117.57(18) . 2_655
O1 Cd1 O2 54.08(17) 2_655 2_655
O2 Cd1 O2 170.8(3) . 2_655
C13 O1 Cd1 93.6(3) . .
Cd1 O1W H1WA 115.5 . .
Cd1 O1W H1WB 104.9 . .
H1WA O1W H1WB 114.1 . .
C13 O2 Cd1 91.7(3) . .
C2 O3 C14 116.5(6) . .
C2 C1 C10 119.0(5) . .
C2 C1 H1A 120.5 . .
C10 C1 H1A 120.5 . .
C1 C2 O3 123.9(6) . .
C1 C2 C3 120.7(5) . .
O3 C2 C3 115.4(5) . .
C4 C3 C2 120.7(5) . .
C4 C3 H3A 119.6 . .
C2 C3 H3A 119.6 . .
C3 C4 C5 120.5(5) . .
C3 C4 H4A 119.7 . .
C5 C4 H4A 119.7 . .
C10 C5 C4 119.0(4) . .
C10 C5 C6 118.5(5) . .
C4 C5 C6 122.5(5) . .
C7 C6 C5 121.9(5) . .
C7 C6 H6A 119.1 . .
C5 C6 H6A 119.1 . .
C6 C7 C8 118.7(5) . .
C6 C7 C11 123.2(5) . .
C8 C7 C11 118.1(4) . .
C9 C8 C7 121.0(5) . .
C9 C8 H8A 119.5 . .
C7 C8 H8A 119.5 . .
C8 C9 C10 120.4(5) . .
C8 C9 H9A 119.8 . .
C10 C9 H9A 119.8 . .
C5 C10 C9 119.6(5) . .
C5 C10 C1 120.0(5) . .
C9 C10 C1 120.4(5) . .
C13 C11 C12 114.3(5) . .
C13 C11 C7 110.0(4) . .
C12 C11 C7 112.9(4) . .
C13 C11 H11A 106.3 . .
C12 C11 H11A 106.3 . .
C7 C11 H11A 106.3 . .
C11 C12 H12A 109.5 . .
C11 C12 H12B 109.5 . .
H12A C12 H12B 109.5 . .
C11 C12 H12C 109.5 . .
H12A C12 H12C 109.5 . .
H12B C12 H12C 109.5 . .
O1 C13 O2 120.2(5) . .
O1 C13 C11 119.2(5) . .
O2 C13 C11 120.6(5) . .
O3 C14 H14A 109.5 . .
O3 C14 H14B 109.5 . .
H14A C14 H14B 109.5 . .
O3 C14 H14C 109.5 . .
H14A C14 H14C 109.5 . .
H14B C14 H14C 109.5 . .

loop_
_geom_bond_atom_site_label_1
_geom_bond_atom_site_label_2
_geom_bond_distance
_geom_bond_site_symmetry_2
Cd1 O1W 2.275(5) 2_655
Cd1 O1W 2.275(5) .
Cd1 O1 2.384(4) .
Cd1 O1 2.384(4) 2_655
Cd1 O2 2.417(4) .
Cd1 O2 2.417(4) 2_655
O1 C13 1.252(6) .
O1W H1WA 0.8500 .
O1W H1WB 0.8500 .
O2W H2WA 0.8499 .
O2 C13 1.266(8) .
O3 C2 1.382(6) .
O3 C14 1.418(11) .
C1 C2 1.368(7) .
C1 C10 1.438(7) .
C1 H1A 0.9300 .
C2 C3 1.413(8) .
C3 C4 1.363(7) .
C3 H3A 0.9300 .
C4 C5 1.414(6) .
C4 H4A 0.9300 .
C5 C10 1.402(7) .
C5 C6 1.434(7) .
C6 C7 1.355(7) .
C6 H6A 0.9300 .
C7 C8 1.417(7) .
C7 C11 1.533(7) .
C8 C9 1.380(8) .
C8 H8A 0.9300 .
C9 C10 1.403(7) .
C9 H9A 0.9300 .
C11 C13 1.515(7) .
C11 C12 1.515(8) .
C11 H11A 0.9800 .
C12 H12A 0.9600 .
C12 H12B 0.9600 .
C12 H12C 0.9600 .
C14 H14A 0.9600 .
C14 H14B 0.9600 .
C14 H14C 0.9600 .
